data_4341008
loop_
_publ_author_name
'Kulmaczewski, Rafal'
'Shepherd, Helena J.'
'Cespedes, Oscar'
'Halcrow, Malcolm A.'

_publ_section_title
;
 A homologous series of [Fe(H&#x2082;Bpz&#x2082;)&#x2082;(L)]
 spin-crossover complexes with annelated bipyridyl co-ligands.
;
_journal_issue 18
_journal_name_full 'Inorganic chemistry'
_journal_page_first 9809
_journal_page_last 9817
_journal_paper_doi 10.1021/ic501402q
_journal_volume 53
_journal_year 2014
_chemical_formula_moiety 'C26 H24 B2 Fe N12, 2[C7 H8]'
_chemical_formula_sum 'C40 H40 B2 Fe N12'
_chemical_formula_weight 766.31
_chemical_name_systematic
; 
Bis[di(pyrazol-1-yl)dihydridoborate][1,4,8,9-tetraaza-triphenylene]-
iron(II) di-toluene solvate
;
_space_group_IT_number 15
_symmetry_cell_setting monoclinic
_symmetry_space_group_name_Hall '-C 2yc'
_symmetry_space_group_name_H-M 'C 1 2/c 1'
_atom_sites_solution_hydrogens geom
_atom_sites_solution_primary direct
_atom_sites_solution_secondary difmap
_audit_creation_method SHELXL-97
_cell_angle_alpha 90.00
_cell_angle_beta 111.87(3)
_cell_angle_gamma 90.00
_cell_formula_units_Z 4
_cell_length_a 13.610(3)
_cell_length_b 22.354(5)
_cell_length_c 13.472(4)
_cell_measurement_reflns_used 1140
_cell_measurement_temperature 120(2)
_cell_measurement_theta_max 22.94
_cell_measurement_theta_min 3.60
_cell_volume 3803.7(18)
_computing_cell_refinement 'CrysAlisPro, Agilent Technologies'
_computing_data_collection 'CrysAlisPro, Agilent Technologies'
_computing_data_reduction 'CrysAlisPro, Agilent Technologies'
_computing_molecular_graphics 'XSEED (Barbour, 2001)'
_computing_publication_material 'local program'
_computing_structure_refinement 'SHELXL-97 (Sheldrick, 1997)'
_computing_structure_solution 'SHELXS-97 (Sheldrick, 1990)'
_diffrn_ambient_temperature 120(2)
_diffrn_detector_area_resol_mean 5.3095
_diffrn_measured_fraction_theta_full 0.993
_diffrn_measured_fraction_theta_max 0.993
_diffrn_measurement_device_type 'SuperNova, Dual, Cu at zero, Atlas'
_diffrn_measurement_method '\w scans'
_diffrn_radiation_monochromator mirror
_diffrn_radiation_source 'SuperNova (Mo) X-ray Source'
_diffrn_radiation_type MoK\a
_diffrn_radiation_wavelength 0.71073
_diffrn_reflns_av_R_equivalents 0.1023
_diffrn_reflns_av_sigmaI/netI 0.1339
_diffrn_reflns_limit_h_max 16
_diffrn_reflns_limit_h_min -14
_diffrn_reflns_limit_k_max 26
_diffrn_reflns_limit_k_min -24
_diffrn_reflns_limit_l_max 11
_diffrn_reflns_limit_l_min -16
_diffrn_reflns_number 7815
_diffrn_reflns_theta_full 25.03
_diffrn_reflns_theta_max 25.03
_diffrn_reflns_theta_min 3.17
_diffrn_standards_decay_% 0
_diffrn_standards_interval_count 0
_diffrn_standards_interval_time 0
_diffrn_standards_number 0
_exptl_absorpt_coefficient_mu 0.444
_exptl_absorpt_correction_T_max 1.000
_exptl_absorpt_correction_T_min 0.082
_exptl_absorpt_correction_type multi-scan
_exptl_absorpt_process_details
; 
CrysAlisPro, Agilent Technologies,
Version 1.171.36.24 (release 03-12-2012 CrysAlis171 .NET)
Empirical absorption correction using spherical harmonics,
 implemented in SCALE3 ABSPACK scaling algorithm.
;
_exptl_crystal_colour violet
_exptl_crystal_density_diffrn 1.338
_exptl_crystal_density_method 'not measured'
_exptl_crystal_description needle
_exptl_crystal_F_000 1600
_exptl_crystal_size_max 0.28
_exptl_crystal_size_mid 0.08
_exptl_crystal_size_min 0.06
_refine_diff_density_max 1.675
_refine_diff_density_min -0.746
_refine_diff_density_rms 0.138
_refine_ls_extinction_method none
_refine_ls_goodness_of_fit_ref 1.061
_refine_ls_hydrogen_treatment constr
_refine_ls_matrix_type full
_refine_ls_number_parameters 276
_refine_ls_number_reflns 3341
_refine_ls_number_restraints 0
_refine_ls_restrained_S_all 1.061
_refine_ls_R_factor_all 0.1503
_refine_ls_R_factor_gt 0.1033
_refine_ls_shift/su_max 0.000
_refine_ls_shift/su_mean 0.000
_refine_ls_structure_factor_coef Fsqd
_refine_ls_weighting_details 'calc w=1/[\s^2^(Fo^2^)+(0.1570P)^2^+2.3289P] where P=(Fo^2^+2Fc^2^)/3'
_refine_ls_weighting_scheme calc
_refine_ls_wR_factor_gt 0.2466
_refine_ls_wR_factor_ref 0.2939
_reflns_number_gt 2108
_reflns_number_total 3341
_reflns_threshold_expression >2sigma(I)
_cod_data_source_file ic501402q_si_002.cif
_cod_data_source_block rk42120
_cod_depositor_comments 'Adding full bibliography for 4340990--4341018.cif.'
_cod_original_cell_volume 3803.8(17)
_cod_original_sg_symbol_H-M 'C 2/c'
_cod_database_code 4341008

loop_
_symmetry_equiv_pos_as_xyz
'x, y, z'
'-x, y, -z+1/2'
'x+1/2, y+1/2, z'
'-x+1/2, y+1/2, -z+1/2'
'-x, -y, -z'
'x, -y, z-1/2'
'-x+1/2, -y+1/2, -z'
'x+1/2, -y+1/2, z-1/2'

loop_
_atom_site_label
_atom_site_type_symbol
_atom_site_fract_x
_atom_site_fract_y
_atom_site_fract_z
_atom_site_U_iso_or_equiv
_atom_site_adp_type
_atom_site_occupancy
_atom_site_symmetry_multiplicity
_atom_site_calc_flag
_atom_site_refinement_flags
Fe1 Fe 0.5000 0.72598(5) 0.2500 0.0231(5) Uani 1 2 d S
B2 B 0.3131(6) 0.7738(4) 0.3464(6) 0.042(2) Uani 1 1 d .
H2A H 0.2702 0.7380 0.3145 0.050 Uiso 1 1 calc R
H2B H 0.2748 0.7979 0.3821 0.050 Uiso 1 1 calc R
N3 N 0.4238(4) 0.7548(3) 0.4286(4) 0.0365(14) Uani 1 1 d .
N4 N 0.5001(3) 0.7274(2) 0.3998(4) 0.0294(13) Uani 1 1 d .
C5 C 0.5812(5) 0.7161(3) 0.4940(5) 0.0286(14) Uani 1 1 d .
H5 H 0.6461 0.6978 0.4995 0.034 Uiso 1 1 calc R
C6 C 0.5582(5) 0.7341(3) 0.5798(5) 0.0381(17) Uani 1 1 d .
H6 H 0.6017 0.7304 0.6534 0.046 Uiso 1 1 calc R
C7 C 0.4580(5) 0.7589(3) 0.5368(5) 0.0419(18) Uani 1 1 d .
H7 H 0.4197 0.7758 0.5761 0.050 Uiso 1 1 calc R
N8 N 0.3323(4) 0.8111(2) 0.2590(4) 0.0324(13) Uani 1 1 d .
N9 N 0.3912(4) 0.7918(2) 0.2035(4) 0.0256(12) Uani 1 1 d .
C10 C 0.3856(5) 0.8348(3) 0.1327(5) 0.0337(15) Uani 1 1 d .
H10 H 0.4204 0.8336 0.0834 0.040 Uiso 1 1 calc R
C11 C 0.3225(6) 0.8808(3) 0.1412(6) 0.050(2) Uani 1 1 d .
H11 H 0.3042 0.9161 0.0988 0.060 Uiso 1 1 calc R
C12 C 0.2918(5) 0.8657(3) 0.2222(6) 0.0447(19) Uani 1 1 d .
H12 H 0.2490 0.8892 0.2489 0.054 Uiso 1 1 calc R
N13 N 0.3977(3) 0.6589(2) 0.2073(4) 0.0273(12) Uani 1 1 d .
C14 C 0.4434(4) 0.6036(3) 0.2266(5) 0.0310(15) Uani 1 1 d .
C15 C 0.3865(5) 0.5502(3) 0.2027(6) 0.0406(17) Uani 1 1 d .
C16 C 0.2743(5) 0.5541(3) 0.1565(6) 0.0436(18) Uani 1 1 d .
H16 H 0.2321 0.5189 0.1393 0.052 Uiso 1 1 calc R
C17 C 0.2286(5) 0.6094(3) 0.1373(5) 0.0387(17) Uani 1 1 d .
H17 H 0.1537 0.6130 0.1072 0.046 Uiso 1 1 calc R
C18 C 0.2911(4) 0.6602(3) 0.1615(5) 0.0304(15) Uani 1 1 d .
H18 H 0.2572 0.6981 0.1450 0.037 Uiso 1 1 calc R
C19 C 0.4436(5) 0.4940(3) 0.2265(6) 0.0469(19) Uani 1 1 d .
N20 N 0.3888(5) 0.4426(3) 0.2009(6) 0.0550(18) Uani 1 1 d .
C21 C 0.4451(6) 0.3927(3) 0.2248(7) 0.059(2) Uani 1 1 d .
H21 H 0.4092 0.3554 0.2070 0.071 Uiso 1 1 calc R
C22 C 0.3527(14) 0.6106(7) 0.4584(12) 0.058(4) Uani 0.50 1 d P
H22A H 0.3911 0.6486 0.4773 0.088 Uiso 0.50 1 calc PR
H22B H 0.3121 0.6042 0.5041 0.088 Uiso 0.50 1 calc PR
H22C H 0.3044 0.6118 0.3833 0.088 Uiso 0.50 1 calc PR
C23 C 0.4409(11) 0.5535(4) 0.4765(7) 0.099(4) Uani 1 1 d .
C24 C 0.5487(11) 0.5541(4) 0.5248(7) 0.106(5) Uani 1 1 d .
H24 H 0.5845 0.5914 0.5426 0.128 Uiso 1 1 calc R
C25 C 0.6064(10) 0.5023(4) 0.5480(7) 0.096(4) Uani 1 1 d .
H25 H 0.6812 0.5047 0.5821 0.115 Uiso 1 1 calc R
C26 C 0.392(2) 0.9245(14) 0.664(2) 0.139(11) Uani 0.50 1 d P
H26A H 0.4101 0.9502 0.7268 0.209 Uiso 0.50 1 calc PR
H26B H 0.4230 0.8848 0.6850 0.209 Uiso 0.50 1 calc PR
H26C H 0.3146 0.9208 0.6299 0.209 Uiso 0.50 1 calc PR
C27 C 0.4317(15) 0.9502(11) 0.5894(17) 0.075(6) Uani 0.50 1 d P
C28 C 0.4235(12) 0.9286(8) 0.4945(13) 0.049(4) Uani 0.50 1 d P
H28 H 0.3883 0.8919 0.4679 0.058 Uiso 0.50 1 calc PR
C29 C 0.4668(7) 0.9608(5) 0.4394(9) 0.072(3) Uani 1 1 d .
H29 H 0.4591 0.9440 0.3721 0.087 Uiso 1 1 calc R
C30 C 0.5202(13) 1.0133(8) 0.4613(17) 0.069(6) Uani 0.50 1 d P
H30 H 0.5471 1.0314 0.4128 0.083 Uiso 0.50 1 calc PR
C31 C 0.4886(16) 1.0073(11) 0.6211(16) 0.085(8) Uani 0.50 1 d P
H31 H 0.4952 1.0236 0.6885 0.102 Uiso 0.50 1 calc PR

loop_
_atom_site_aniso_label
_atom_site_aniso_U_11
_atom_site_aniso_U_22
_atom_site_aniso_U_33
_atom_site_aniso_U_23
_atom_site_aniso_U_13
_atom_site_aniso_U_12
Fe1 0.0201(7) 0.0190(7) 0.0286(8) 0.000 0.0071(5) 0.000
B2 0.025(4) 0.066(6) 0.030(4) -0.014(4) 0.007(3) 0.008(4)
N3 0.026(3) 0.054(4) 0.028(3) 0.003(3) 0.009(2) 0.009(3)
N4 0.012(2) 0.039(3) 0.033(3) 0.002(2) 0.003(2) 0.007(2)
C5 0.021(3) 0.032(3) 0.030(3) 0.010(3) 0.006(3) 0.000(3)
C6 0.029(3) 0.053(4) 0.027(4) 0.010(3) 0.003(3) -0.004(3)
C7 0.038(4) 0.063(5) 0.027(4) 0.006(3) 0.014(3) 0.003(4)
N8 0.026(3) 0.034(3) 0.032(3) -0.005(2) 0.006(2) 0.011(2)
N9 0.028(3) 0.020(2) 0.026(3) -0.004(2) 0.007(2) 0.002(2)
C10 0.040(3) 0.018(3) 0.033(4) 0.001(3) 0.002(3) -0.008(3)
C11 0.051(4) 0.023(4) 0.050(5) 0.001(3) -0.011(4) 0.008(3)
C12 0.041(4) 0.039(4) 0.040(4) -0.011(3) -0.002(3) 0.017(3)
N13 0.021(2) 0.024(3) 0.033(3) 0.004(2) 0.006(2) 0.003(2)
C14 0.021(3) 0.027(3) 0.040(4) 0.003(3) 0.006(3) -0.001(3)
C15 0.024(3) 0.030(4) 0.063(5) 0.005(3) 0.011(3) -0.002(3)
C16 0.024(3) 0.035(4) 0.061(5) -0.003(3) 0.003(3) -0.010(3)
C17 0.020(3) 0.039(4) 0.048(4) 0.010(3) 0.002(3) -0.006(3)
C18 0.025(3) 0.029(3) 0.032(3) 0.009(3) 0.005(3) 0.007(3)
C19 0.030(4) 0.032(4) 0.069(5) -0.004(4) 0.007(3) -0.007(3)
N20 0.040(3) 0.028(3) 0.086(5) 0.004(3) 0.010(3) -0.005(3)
C21 0.048(4) 0.025(4) 0.088(6) -0.003(4) 0.006(4) -0.006(3)
C22 0.084(12) 0.045(9) 0.041(9) 0.012(7) 0.017(8) -0.007(9)
C23 0.168(12) 0.044(5) 0.033(5) 0.001(4) -0.023(6) -0.019(6)
C24 0.178(13) 0.037(5) 0.045(6) 0.004(4) -0.027(7) -0.031(6)
C25 0.142(10) 0.052(6) 0.042(5) 0.011(4) -0.025(6) -0.030(6)
C26 0.14(3) 0.15(3) 0.13(3) -0.01(2) 0.05(2) -0.02(2)
C27 0.062(12) 0.093(16) 0.066(14) 0.011(13) 0.019(10) 0.035(12)
C28 0.043(8) 0.068(11) 0.040(9) 0.021(8) 0.021(7) 0.014(8)
C29 0.052(5) 0.071(7) 0.068(7) -0.016(6) -0.007(5) 0.035(5)
C30 0.047(11) 0.051(13) 0.085(17) -0.022(11) -0.003(9) 0.022(10)
C31 0.070(13) 0.107(19) 0.049(12) -0.045(12) -0.012(10) 0.059(14)

loop_
_atom_type_symbol
_atom_type_description
_atom_type_scat_dispersion_real
_atom_type_scat_dispersion_imag
_atom_type_scat_source
C C 0.0033 0.0016 'International Tables Vol C Tables 4.2.6.8 and 6.1.1.4'
H H 0.0000 0.0000 'International Tables Vol C Tables 4.2.6.8 and 6.1.1.4'
N N 0.0061 0.0033 'International Tables Vol C Tables 4.2.6.8 and 6.1.1.4'
Fe Fe 0.3463 0.8444 'International Tables Vol C Tables 4.2.6.8 and 6.1.1.4'
B B 0.0013 0.0007 'International Tables Vol C Tables 4.2.6.8 and 6.1.1.4'

loop_
_geom_angle_atom_site_label_1
_geom_angle_atom_site_label_2
_geom_angle_atom_site_label_3
_geom_angle
_geom_angle_site_symmetry_1
_geom_angle_site_symmetry_3
N13 Fe1 N13 81.6(3) . 2_655
N13 Fe1 N9 96.1(2) . .
N13 Fe1 N9 177.66(19) . 2_655
N9 Fe1 N9 86.2(3) . 2_655
N13 Fe1 N4 89.04(19) . 2_655
N9 Fe1 N4 87.15(19) . 2_655
N13 Fe1 N4 92.3(2) . .
N9 Fe1 N4 91.52(19) . .
N4 Fe1 N4 178.2(3) 2_655 .
N8 B2 N3 107.2(5) . .
N8 B2 H2A 110.3 . .
N3 B2 H2A 110.3 . .
N8 B2 H2B 110.3 . .
N3 B2 H2B 110.3 . .
H2A B2 H2B 108.5 . .
C7 N3 N4 109.8(5) . .
C7 N3 B2 126.8(6) . .
N4 N3 B2 123.4(5) . .
C5 N4 N3 104.8(5) . .
C5 N4 Fe1 128.9(4) . .
N3 N4 Fe1 124.6(4) . .
N4 C5 C6 111.8(5) . .
N4 C5 H5 124.1 . .
C6 C5 H5 124.1 . .
C5 C6 C7 105.4(6) . .
C5 C6 H6 127.3 . .
C7 C6 H6 127.3 . .
N3 C7 C6 108.3(6) . .
N3 C7 H7 125.9 . .
C6 C7 H7 125.9 . .
C12 N8 N9 109.2(5) . .
C12 N8 B2 127.2(6) . .
N9 N8 B2 123.5(5) . .
C10 N9 N8 106.0(5) . .
C10 N9 Fe1 126.0(4) . .
N8 N9 Fe1 125.3(4) . .
N9 C10 C11 110.6(7) . .
N9 C10 H10 124.7 . .
C11 C10 H10 124.7 . .
C12 C11 C10 105.7(6) . .
C12 C11 H11 127.2 . .
C10 C11 H11 127.2 . .
C11 C12 N8 108.4(6) . .
C11 C12 H12 125.8 . .
N8 C12 H12 125.8 . .
C18 N13 C14 116.3(5) . .
C18 N13 Fe1 129.5(4) . .
C14 N13 Fe1 114.1(4) . .
N13 C14 C15 123.8(5) . .
N13 C14 C14 115.1(3) . 2_655
C15 C14 C14 121.1(3) . 2_655
C14 C15 C16 117.6(6) . .
C14 C15 C19 119.1(5) . .
C16 C15 C19 123.3(6) . .
C17 C16 C15 118.5(6) . .
C17 C16 H16 120.7 . .
C15 C16 H16 120.7 . .
C16 C17 C18 120.2(5) . .
C16 C17 H17 119.9 . .
C18 C17 H17 119.9 . .
N13 C18 C17 123.5(5) . .
N13 C18 H18 118.2 . .
C17 C18 H18 118.2 . .
N20 C19 C19 121.2(4) . 2_655
N20 C19 C15 119.0(6) . .
C19 C19 C15 119.9(3) 2_655 .
C21 N20 C19 116.2(6) . .
N20 C21 C21 122.5(4) . 2_655
N20 C21 H21 118.7 . .
C21 C21 H21 118.7 2_655 .
C23 C22 H22A 109.5 . .
C23 C22 H22B 109.5 . .
H22A C22 H22B 109.5 . .
C23 C22 H22C 109.5 . .
H22A C22 H22C 109.5 . .
H22B C22 H22C 109.5 . .
C24 C23 C25 116.3(10) . 5_666
C24 C23 C22 129.4(9) . .
C25 C23 C22 113.6(12) 5_666 .
C23 C24 C25 121.6(9) . .
C23 C24 H24 119.2 . .
C25 C24 H24 119.2 . .
C24 C25 C23 122.1(12) . 5_666
C24 C25 H25 118.9 . .
C23 C25 H25 118.9 5_666 .
C27 C26 H26A 109.5 . .
C27 C26 H26B 109.5 . .
H26A C26 H26B 109.5 . .
C27 C26 H26C 109.5 . .
H26A C26 H26C 109.5 . .
H26B C26 H26C 109.5 . .
C28 C27 C26 128(3) . .
C28 C27 C31 116(2) . .
C26 C27 C31 116(2) . .
C29 C28 C27 116.5(19) . .
C29 C28 H28 121.7 . .
C27 C28 H28 121.7 . .
C28 C29 C30 131.8(16) . .
C28 C29 H29 114.1 . .
C30 C29 H29 114.1 . .
C29 C30 C29 115.6(19) . 5_676
C29 C30 H30 122.2 . .
C29 C30 H30 122.2 5_676 .
C29 C31 C27 125.1(17) 5_676 .
C29 C31 H31 117.4 5_676 .
C27 C31 H31 117.4 . .

loop_
_geom_bond_atom_site_label_1
_geom_bond_atom_site_label_2
_geom_bond_distance
_geom_bond_site_symmetry_2
Fe1 N13 1.980(5) .
Fe1 N9 2.014(5) .
Fe1 N4 2.018(5) .
B2 N8 1.542(10) .
B2 N3 1.560(9) .
B2 H2A 0.9900 .
B2 H2B 0.9900 .
N3 C7 1.357(8) .
N3 N4 1.380(7) .
N4 C5 1.360(7) .
C5 C6 1.366(9) .
C5 H5 0.9500 .
C6 C7 1.383(9) .
C6 H6 0.9500 .
C7 H7 0.9500 .
N8 C12 1.354(9) .
N8 N9 1.356(7) .
N9 C10 1.336(8) .
C10 C11 1.373(9) .
C10 H10 0.9500 .
C11 C12 1.349(11) .
C11 H11 0.9500 .
C12 H12 0.9500 .
N13 C18 1.348(7) .
N13 C14 1.365(7) .
C14 C15 1.394(9) .
C14 C14 1.430(11) 2_655
C15 C16 1.421(9) .
C15 C19 1.451(9) .
C16 C17 1.365(9) .
C16 H16 0.9500 .
C17 C18 1.384(8) .
C17 H17 0.9500 .
C18 H18 0.9500 .
C19 N20 1.343(9) .
C19 C19 1.425(13) 2_655
N20 C21 1.323(9) .
C21 C21 1.392(15) 2_655
C21 H21 0.9500 .
C22 C23 1.71(2) .
C22 H22A 0.9800 .
C22 H22B 0.9800 .
C22 H22C 0.9800 .
C23 C24 1.366(17) .
C23 C25 1.387(13) 5_666
C24 C25 1.367(15) .
C24 H24 0.9500 .
C25 C23 1.387(13) 5_666
C25 H25 0.9500 .
C26 C27 1.42(3) .
C26 H26A 0.9800 .
C26 H26B 0.9800 .
C26 H26C 0.9800 .
C27 C28 1.33(3) .
C27 C31 1.47(3) .
C28 C29 1.319(18) .
C28 H28 0.9500 .
C29 C30 1.35(2) .
C29 H29 0.9500 .
C30 C29 1.41(2) 5_676
C30 H30 0.9500 .
C31 C29 1.38(3) 5_676
C31 H31 0.9500 .
